data_7721040
loop_
_publ_author_name
'Guk, Dmitry A.'
'Karetnikov, Georgy'
'Moiseeva, Anna A.'
'Ipatova, Daria'
'Alekseechkina, Uliana G.'
'Skvortsov, Dmitry'
'Grishin, Y. K.'
'Tafeenko, Viktor'
'Lyssenko, Konstantin'
'Khan, Irina'
'Pokrovsky, Vadim'
'Pergushov, Vladimir I.'
'Beloglazkina, Elena K.'

_publ_section_title
;
 New redox-active Cu complexes with tridentate chelating ligands based on
 2-thioimidazol-4-ones as potential antiproliferative agents
;
_journal_name_full 'Dalton Transactions'
_journal_paper_doi 10.1039/D6DT00791K
_journal_year 2026
_chemical_formula_moiety
;
 'C58 H46 Cl2 Cu Fe2 N12 O2 S2, 2(cl o4), 2(c2 h3 n)' 
;
_chemical_formula_sum 'C62 H52 Cl4 Cu Fe2 N14 O10 S2'
_chemical_formula_weight 1534.33
_space_group_crystal_system monoclinic
_space_group_IT_number 14
_space_group_name_Hall '-P 2yn'
_space_group_name_H-M_alt 'P 1 21/n 1'
_atom_sites_solution_hydrogens mixed
_audit_creation_method SHELXL-2014/7
_audit_update_record
;
2026-05-11 deposited with the CCDC.	2026-05-15 downloaded from the CCDC.
;
_cell_angle_alpha 90
_cell_angle_beta 91.854(3)
_cell_angle_gamma 90
_cell_formula_units_Z 4
_cell_length_a 11.6539(4)
_cell_length_b 18.4849(6)
_cell_length_c 30.3200(10)
_cell_measurement_reflns_used 14291
_cell_measurement_temperature 295(2)
_cell_measurement_theta_max 66.53
_cell_measurement_theta_min 3.77
_cell_volume 6528.2(4)
_computing_cell_refinement
;
X-AREA
  Stoe & Cie (2002). Stoe & Cie, Darmstadt, Germany.
;
_computing_data_collection
;
X-AREA,
  Stoe & Cie (2002). Stoe & Cie, Darmstadt, Germany.
;
_computing_data_reduction
;
X-AREA, X-RED
  Stoe & Cie (2002). Stoe & Cie, Darmstadt, Germany.
;
_computing_molecular_graphics 'DIAMOND (Brandenburg, 2000)'
_computing_publication_material 'Platon, A.L.Spek,2009'
_computing_structure_refinement 'SHELXL-2014/7 (Sheldrick, 2014)'
_computing_structure_solution
;
SHELXT:  Sheldrick, G. M. (2015). Acta Cryst. A71, 3-8.
;
_diffrn_ambient_temperature 295
_diffrn_detector Pilatus100K
_diffrn_detector_area_resol_mean 5.81
_diffrn_detector_type STOE
_diffrn_measured_fraction_theta_full 0.974
_diffrn_measured_fraction_theta_max 0.974
_diffrn_measurement_device_type STOE
_diffrn_measurement_method 'rotation method'
_diffrn_radiation_collimation 'focusing mirrors'
_diffrn_radiation_monochromator none
_diffrn_radiation_polarisn_norm 0
_diffrn_radiation_type 'Cu K\a'
_diffrn_radiation_wavelength 1.54186
_diffrn_reflns_av_R_equivalents 0.1358
_diffrn_reflns_av_unetI/netI 0.1243
_diffrn_reflns_Laue_measured_fraction_full 0.974
_diffrn_reflns_Laue_measured_fraction_max 0.974
_diffrn_reflns_limit_h_max 12
_diffrn_reflns_limit_h_min -12
_diffrn_reflns_limit_k_max 9
_diffrn_reflns_limit_k_min -19
_diffrn_reflns_limit_l_max 31
_diffrn_reflns_limit_l_min -31
_diffrn_reflns_number 40506
_diffrn_reflns_point_group_measured_fraction_full 0.974
_diffrn_reflns_point_group_measured_fraction_max 0.974
_diffrn_reflns_theta_full 53.416
_diffrn_reflns_theta_max 53.416
_diffrn_reflns_theta_min 4.680
_diffrn_source 'Cu GeniX 3D'
_diffrn_source_current 0.600
_diffrn_source_power 0.030
_diffrn_source_voltage 50
_exptl_absorpt_coefficient_mu 6.583
_exptl_absorpt_correction_T_max 0.638
_exptl_absorpt_correction_T_min 0.346
_exptl_absorpt_correction_type multi-scan
_exptl_absorpt_process_details
;
[c.f. r.h. blessing, acta cryst. (1995), a51, 33-38]
;
_exptl_crystal_colour red
_exptl_crystal_density_diffrn 1.561
_exptl_crystal_description block
_exptl_crystal_F_000 3132
_exptl_crystal_recrystallization_method 'Re-crystallisation from solvent'
_exptl_crystal_size_max .14
_exptl_crystal_size_mid .11
_exptl_crystal_size_min .08
_refine_diff_density_max 0.520
_refine_diff_density_min -0.355
_refine_diff_density_rms 0.066
_refine_ls_extinction_method none
_refine_ls_goodness_of_fit_ref 0.877
_refine_ls_hydrogen_treatment constr
_refine_ls_matrix_type full
_refine_ls_number_parameters 876
_refine_ls_number_reflns 7429
_refine_ls_number_restraints 1012
_refine_ls_restrained_S_all 0.885
_refine_ls_R_factor_all 0.1269
_refine_ls_R_factor_gt 0.0561
_refine_ls_shift/su_max 0.002
_refine_ls_shift/su_mean 0.000
_refine_ls_structure_factor_coef Fsqd
_refine_ls_weighting_details 'w=1/[\s^2^(Fo^2^)+(0.0724P)^2^] where P=(Fo^2^+2Fc^2^)/3'
_refine_ls_weighting_scheme calc
_refine_ls_wR_factor_gt 0.1229
_refine_ls_wR_factor_ref 0.1448
_reflns_Friedel_coverage 0.000
_reflns_number_gt 3742
_reflns_number_total 7429
_reflns_threshold_expression 'I > 2\s(I)'
_cod_data_source_file d6dt00791k2.cif
_cod_data_source_block dg907k2n2
_cod_original_sg_symbol_H-M 'P 21/n'
_cod_database_code 7721040
_shelx_shelxl_version_number 2014/7
_shelx_space_group_comment
;
The symmetry employed for this shelxl refinement is uniquely defined
by the following loop, which should always be used as a source of
symmetry information in preference to the above space-group names.
They are only intended as comments.
;

loop_
_space_group_symop_operation_xyz
'x, y, z'
'-x+1/2, y+1/2, -z+1/2'
'-x, -y, -z'
'x-1/2, -y-1/2, z-1/2'

loop_
_atom_site_label
_atom_site_type_symbol
_atom_site_fract_x
_atom_site_fract_y
_atom_site_fract_z
_atom_site_U_iso_or_equiv
_atom_site_adp_type
_atom_site_occupancy
_atom_site_site_symmetry_order
_atom_site_calc_flag
_atom_site_refinement_flags_posn
_atom_site_refinement_flags_adp
_atom_site_refinement_flags_occupancy
_atom_site_disorder_assembly
_atom_site_disorder_group
Cu1 Cu 0.19111(8) 0.73195(5) 0.71048(3) 0.0481(3) Uani 1 1 d . U . . .
Fe1A Fe 0.37587(11) 0.86259(7) 0.46690(4) 0.0740(4) Uani 1 1 d . U . . .
Cl1A Cl -0.1192(3) 0.23669(16) 0.61778(11) 0.1586(13) Uani 1 1 d . U . . .
S1A S -0.05785(18) 0.60905(11) 0.63391(6) 0.0679(6) Uani 1 1 d . U . . .
O1A O 0.0849(5) 0.4583(3) 0.75797(18) 0.0900(19) Uani 1 1 d . U . . .
N1A N 0.2024(4) 0.7316(3) 0.77811(17) 0.0477(14) Uani 1 1 d . U . . .
N2A N 0.0577(5) 0.6325(3) 0.71262(18) 0.0500(15) Uani 1 1 d . U . . .
N3A N 0.0161(5) 0.5164(3) 0.69548(19) 0.0574(16) Uani 1 1 d . U . . .
N4A N 0.1720(5) 0.7336(3) 0.64408(17) 0.0463(14) Uani 1 1 d . U . . .
N5A N 0.2644(5) 0.7483(3) 0.62040(18) 0.0530(16) Uani 1 1 d . U . . .
N6A N 0.2262(5) 0.7493(3) 0.57858(18) 0.0564(17) Uani 1 1 d . U . . .
C1A C 0.2334(6) 0.7934(4) 0.7986(2) 0.057(2) Uani 1 1 d . U . . .
H1A H 0.2485 0.8332 0.7810 0.069 Uiso 1 1 calc R U . . .
C2A C 0.2442(6) 0.8022(5) 0.8427(2) 0.069(2) Uani 1 1 d . U . . .
H2A H 0.2684 0.8463 0.8544 0.083 Uiso 1 1 calc R U . . .
C3A C 0.2195(7) 0.7459(5) 0.8698(3) 0.078(3) Uani 1 1 d . U . . .
H3A H 0.2239 0.7511 0.9003 0.094 Uiso 1 1 calc R U . . .
C4A C 0.1877(6) 0.6811(5) 0.8505(2) 0.071(2) Uani 1 1 d . U . . .
H4A H 0.1720 0.6413 0.8681 0.085 Uiso 1 1 calc R U . . .
C5A C 0.1791(6) 0.6753(4) 0.8048(2) 0.0518(18) Uani 1 1 d . U . . .
C6A C 0.1451(6) 0.6057(4) 0.7866(2) 0.057(2) Uani 1 1 d . U . . .
H6A H 0.1601 0.5667 0.8052 0.068 Uiso 1 1 calc R U . . .
C7A C 0.0959(6) 0.5879(4) 0.7477(2) 0.0507(18) Uani 1 1 d . U . . .
C8A C 0.0677(6) 0.5117(5) 0.7368(3) 0.061(2) Uani 1 1 d . U . . .
C9A C 0.0101(6) 0.5879(4) 0.6830(2) 0.0476(18) Uani 1 1 d . U . . .
C10A C -0.0268(7) 0.4534(4) 0.6727(3) 0.059(2) Uani 1 1 d . U . . .
C11A C 0.0144(7) 0.4327(5) 0.6330(3) 0.075(2) Uani 1 1 d . U . . .
H11A H 0.0640 0.4630 0.6182 0.090 Uiso 1 1 calc R U . . .
C12A C -0.0171(8) 0.3670(5) 0.6147(3) 0.088(3) Uani 1 1 d . U . . .
H12A H 0.0087 0.3536 0.5872 0.106 Uiso 1 1 calc R U . . .
C13A C -0.0864(8) 0.3220(5) 0.6374(3) 0.080(3) Uani 1 1 d . U . . .
C14A C -0.1306(7) 0.3424(5) 0.6762(3) 0.089(3) Uani 1 1 d . U . . .
H14A H -0.1803 0.3121 0.6908 0.106 Uiso 1 1 calc R U . . .
C15A C -0.1003(7) 0.4100(5) 0.6941(3) 0.078(2) Uani 1 1 d . U . . .
H15A H -0.1306 0.4250 0.7205 0.093 Uiso 1 1 calc R U . . .
C16A C -0.0358(6) 0.7052(4) 0.6312(2) 0.056(2) Uani 1 1 d . U . . .
H16A H -0.0932 0.7259 0.6110 0.068 Uiso 1 1 calc R U . . .
H16B H -0.0469 0.7258 0.6601 0.068 Uiso 1 1 calc R U . . .
C17A C 0.0792(6) 0.7254(4) 0.6164(2) 0.0529(19) Uani 1 1 d . U . . .
C18A C 0.1137(7) 0.7357(4) 0.5745(2) 0.064(2) Uani 1 1 d . U . . .
H18A H 0.0688 0.7336 0.5486 0.077 Uiso 1 1 calc R U . . .
C19A C 0.3094(6) 0.7628(4) 0.5434(2) 0.070(2) Uani 1 1 d . U . . .
H19D H 0.3862 0.7653 0.5566 0.083 Uiso 1 1 calc R U . . .
H19F H 0.3071 0.7225 0.5229 0.083 Uiso 1 1 calc R U . . .
C25A C 0.4317(9) 0.7903(6) 0.4208(3) 0.111(3) Uani 1 1 d . U . . .
H25A H 0.3902 0.7510 0.4097 0.134 Uiso 1 1 calc R U . . .
C26A C 0.4298(10) 0.8595(7) 0.4033(4) 0.115(3) Uani 1 1 d . U . . .
H26A H 0.3877 0.8743 0.3783 0.138 Uiso 1 1 calc R U . . .
C28A C 0.5013(9) 0.9030(7) 0.4292(4) 0.121(3) Uani 1 1 d . U . . .
H28A H 0.5166 0.9518 0.4249 0.145 Uiso 1 1 calc R U . . .
C27A C 0.5467(9) 0.8588(7) 0.4638(4) 0.122(3) Uani 1 1 d . U . . .
H27A H 0.5958 0.8739 0.4867 0.146 Uiso 1 1 calc R U . . .
C29A C 0.5052(9) 0.7888(6) 0.4576(4) 0.109(3) Uani 1 1 d . U . . .
H29A H 0.5234 0.7486 0.4749 0.131 Uiso 1 1 calc R U . . .
Fe1B Fe 0.53217(12) 0.52469(7) 0.59661(4) 0.0810(5) Uani 1 1 d . U . . .
S1B S 0.54951(15) 0.76958(10) 0.71102(6) 0.0550(5) Uani 1 1 d . U . . .
Cl1B Cl 0.91578(19) 0.91083(15) 0.57832(9) 0.1102(9) Uani 1 1 d . U . . .
O1B O 0.3617(4) 0.9687(3) 0.62727(15) 0.0611(14) Uani 1 1 d . U . . .
N1B N 0.0676(4) 0.8112(3) 0.71704(17) 0.0445(14) Uani 1 1 d . U . . .
N2B N 0.3303(5) 0.8234(3) 0.70141(16) 0.0425(14) Uani 1 1 d . U . . .
N3B N 0.4650(5) 0.8738(3) 0.65974(17) 0.0462(14) Uani 1 1 d . U . . .
N4B N 0.3152(5) 0.6538(3) 0.70780(17) 0.0445(14) Uani 1 1 d . U . . .
N5B N 0.2926(5) 0.5921(3) 0.68782(18) 0.0543(16) Uani 1 1 d . U . . .
N6B N 0.3835(5) 0.5493(3) 0.69629(19) 0.0573(16) Uani 1 1 d . U . . .
C1B C -0.0267(6) 0.7910(4) 0.7384(2) 0.063(2) Uani 1 1 d . U . . .
H1B H -0.0299 0.7445 0.7500 0.076 Uiso 1 1 calc R U . . .
C2B C -0.1179(7) 0.8363(5) 0.7439(3) 0.076(3) Uani 1 1 d . U . . .
H2B H -0.1806 0.8209 0.7596 0.092 Uiso 1 1 calc R U . . .
C3B C -0.1168(7) 0.9042(5) 0.7261(3) 0.068(2) Uani 1 1 d . U . . .
H3B H -0.1790 0.9352 0.7289 0.082 Uiso 1 1 calc R U . . .
C4B C -0.0214(6) 0.9255(4) 0.7041(2) 0.059(2) Uani 1 1 d . U . . .
H4B H -0.0188 0.9716 0.6919 0.070 Uiso 1 1 calc R U . . .
C5B C 0.0714(6) 0.8789(4) 0.6996(2) 0.0465(17) Uani 1 1 d . U . . .
C6B C 0.1710(6) 0.9042(4) 0.6765(2) 0.0494(18) Uani 1 1 d . U . . .
H6B H 0.1570 0.9435 0.6579 0.059 Uiso 1 1 calc R U . . .
C7B C 0.2792(6) 0.8806(4) 0.6774(2) 0.0412(16) Uani 1 1 d . U . . .
C8B C 0.3677(6) 0.9172(4) 0.6509(2) 0.0445(17) Uani 1 1 d . U . . .
C9B C 0.4379(6) 0.8229(4) 0.6906(2) 0.0448(17) Uani 1 1 d . U . . .
C10B C 0.5748(6) 0.8837(4) 0.6397(2) 0.0471(18) Uani 1 1 d . U . . .
C11B C 0.6374(6) 0.9452(4) 0.6479(2) 0.055(2) Uani 1 1 d . U . . .
H11B H 0.6095 0.9808 0.6665 0.066 Uiso 1 1 calc R U . . .
C12B C 0.7424(7) 0.9543(4) 0.6285(3) 0.067(2) Uani 1 1 d . U . . .
H12B H 0.7857 0.9957 0.6341 0.081 Uiso 1 1 calc R U . . .
C13B C 0.7822(7) 0.9011(5) 0.6010(3) 0.067(2) Uani 1 1 d . U . . .
C14B C 0.7200(7) 0.8404(4) 0.5919(2) 0.066(2) Uani 1 1 d . U . . .
H14B H 0.7474 0.8055 0.5729 0.079 Uiso 1 1 calc R U . . .
C15B C 0.6141(6) 0.8312(4) 0.6116(2) 0.055(2) Uani 1 1 d . U . . .
H15B H 0.5705 0.7900 0.6058 0.066 Uiso 1 1 calc R U . . .
C16B C 0.4757(6) 0.7138(4) 0.7502(2) 0.0501(18) Uani 1 1 d . U . . .
H16C H 0.5301 0.6971 0.7729 0.060 Uiso 1 1 calc R U . . .
H16D H 0.4176 0.7424 0.7644 0.060 Uiso 1 1 calc R U . . .
C17B C 0.4212(6) 0.6511(4) 0.7281(2) 0.0476(18) Uani 1 1 d . U . . .
C18B C 0.4622(7) 0.5835(4) 0.7214(2) 0.057(2) Uani 1 1 d . U . . .
H18B H 0.5316 0.5647 0.7323 0.068 Uiso 1 1 calc R U . . .
C19B C 0.3857(7) 0.4765(4) 0.6775(3) 0.072(2) Uani 1 1 d . U . . .
H19A H 0.3115 0.4673 0.6631 0.087 Uiso 1 1 calc R U . . .
H19B H 0.3946 0.4422 0.7016 0.087 Uiso 1 1 calc R U . . .
C20B C 0.4754(8) 0.4613(4) 0.6455(3) 0.077(2) Uani 1 1 d . U . . .
C21B C 0.4608(9) 0.4279(4) 0.6031(3) 0.092(3) Uani 1 1 d . U . . .
H21B H 0.3905 0.4141 0.5903 0.110 Uiso 1 1 calc R U . . .
C22B C 0.5642(10) 0.4189(5) 0.5842(4) 0.105(3) Uani 1 1 d . U . . .
H22B H 0.5760 0.3976 0.5570 0.125 Uiso 1 1 calc R U . . .
C23B C 0.6490(10) 0.4471(5) 0.6125(3) 0.111(3) Uani 1 1 d . U . . .
H23B H 0.7273 0.4478 0.6077 0.133 Uiso 1 1 calc R U . . .
C24B C 0.5940(9) 0.4749(5) 0.6506(3) 0.098(3) Uani 1 1 d . U . . .
H24B H 0.6304 0.4978 0.6746 0.117 Uiso 1 1 calc R U . . .
N10 N 0.4337(12) 0.5751(8) 0.8616(5) 0.170(6) Uani 1 1 d . U . . .
C30 C 0.4111(11) 0.5780(8) 0.8962(7) 0.138(6) Uani 1 1 d . U . . .
C31 C 0.3851(11) 0.5892(8) 0.9405(5) 0.182(6) Uani 1 1 d . U . . .
H31A H 0.3179 0.5619 0.9473 0.273 Uiso 1 1 calc R U . . .
H31B H 0.3710 0.6397 0.9453 0.273 Uiso 1 1 calc R U . . .
H31C H 0.4485 0.5736 0.9591 0.273 Uiso 1 1 calc R U . . .
C25 C 0.4187(15) 0.6054(7) 0.5834(5) 0.157(4) Uani 1 1 d . U . . .
H25 H 0.3435 0.6057 0.5928 0.188 Uiso 1 1 calc R U . . .
C26 C 0.5033(14) 0.6320(6) 0.6059(4) 0.138(4) Uani 1 1 d . U . . .
H26 H 0.4976 0.6568 0.6324 0.166 Uiso 1 1 calc R U . . .
C27 C 0.6147(15) 0.6167(7) 0.5827(5) 0.178(4) Uani 1 1 d . U . . .
H27 H 0.6909 0.6246 0.5914 0.214 Uiso 1 1 calc R U . . .
C28 C 0.5621(13) 0.5853(6) 0.5421(4) 0.146(4) Uani 1 1 d . U . . .
H28 H 0.6018 0.5723 0.5172 0.175 Uiso 1 1 calc R U . . .
C29 C 0.4480(14) 0.5781(7) 0.5466(4) 0.148(4) Uani 1 1 d . U . . .
H29 H 0.3979 0.5566 0.5260 0.178 Uiso 1 1 calc R U . . .
Cl1 Cl 0.7710(9) 0.6111(5) 0.7687(3) 0.045(4) Uani 0.470(19) 1 d D U P A 1
O1 O 0.673(2) 0.5918(17) 0.7927(9) 0.083(7) Uani 0.470(19) 1 d D U P A 1
O2 O 0.8209(16) 0.5474(7) 0.7526(6) 0.093(6) Uani 0.470(19) 1 d D U P A 1
O4 O 0.8519(16) 0.6487(12) 0.7948(5) 0.108(6) Uani 0.470(19) 1 d D U P A 1
O31 O 0.7414(14) 0.6548(11) 0.7319(5) 0.091(6) Uani 0.470(19) 1 d D U P A 1
Cl2 Cl -0.1509(3) 0.69108(17) 0.49421(9) 0.0976(8) Uani 1 1 d . U . . .
O51 O -0.1378(7) 0.6683(6) 0.5356(3) 0.191(4) Uani 1 1 d . U . . .
O61 O -0.0454(7) 0.7188(5) 0.4800(2) 0.170(3) Uani 1 1 d . U . . .
O71 O -0.2280(10) 0.7459(7) 0.4953(4) 0.232(5) Uani 1 1 d . U . . .
O81 O -0.1964(7) 0.6426(5) 0.4642(2) 0.153(3) Uani 1 1 d . U . . .
C20 C 0.2852(7) 0.8305(5) 0.5188(2) 0.069(2) Uani 1 1 d . U . . .
C21 C 0.2139(7) 0.8349(5) 0.4813(3) 0.090(3) Uani 1 1 d . U . . .
H21 H 0.1719 0.7971 0.4685 0.108 Uiso 1 1 calc R U . . .
C22 C 0.2163(9) 0.9066(6) 0.4659(4) 0.118(3) Uani 1 1 d . U . . .
H22 H 0.1748 0.9250 0.4418 0.141 Uiso 1 1 calc R U . . .
C23 C 0.2903(10) 0.9439(6) 0.4927(4) 0.123(3) Uani 1 1 d . U . . .
H23 H 0.3082 0.9925 0.4891 0.147 Uiso 1 1 calc R U . . .
C24 C 0.3369(9) 0.8996(6) 0.5270(3) 0.107(3) Uani 1 1 d . U . . .
H24 H 0.3890 0.9125 0.5496 0.128 Uiso 1 1 calc R U . . .
O4A O 0.7541(14) 0.6839(9) 0.7577(8) 0.128(7) Uani 0.530(19) 1 d D U P A 2
Cl3 Cl 0.7679(11) 0.6123(8) 0.7693(5) 0.101(5) Uani 0.530(19) 1 d D U P A 2
O3 O 0.675(2) 0.5925(19) 0.7963(10) 0.129(9) Uani 0.530(19) 1 d D U P A 2
O2A O 0.8742(11) 0.5957(12) 0.7890(6) 0.119(6) Uani 0.530(19) 1 d D U P A 2
O31A O 0.7571(17) 0.5698(13) 0.7303(7) 0.158(8) Uani 0.530(19) 1 d D U P A 2
C40 C 0.1375 0.5338 0.4834 0.281 Uiso 0.5 1 d . . P B -1
H40A H 0.0570 0.5315 0.4758 0.421 Uiso 0.5 1 d . U P C -1
H40B H 0.1729 0.4883 0.4767 0.421 Uiso 0.5 1 d . U P D -1
H40C H 0.1724 0.5716 0.4667 0.421 Uiso 0.5 1 d . U P E -1
C50 C 0.1536 0.5491 0.5311 0.243 Uiso 0.5 1 d . . P B -1
N40 N 0.1803 0.5455 0.5669 0.342 Uiso 0.5 1 d . . P B -1
C41 C 0.0365 0.5152 0.4958 0.233 Uiso 0.5 1 d . . P F -2
H41A H 0.0562 0.4729 0.5128 0.350 Uiso 0.5 1 d . U P G -2
H41B H 0.0138 0.5012 0.4663 0.350 Uiso 0.5 1 d . U P H -2
H41C H -0.0257 0.5401 0.5092 0.350 Uiso 0.5 1 d . U P I -2
C51 C 0.1370 0.5636 0.4945 0.281 Uiso 0.5 1 d . . P F -2
N41 N 0.2001 0.6139 0.4847 0.278 Uiso 0.5 1 d . . P F -2

loop_
_atom_site_aniso_label
_atom_site_aniso_U_11
_atom_site_aniso_U_22
_atom_site_aniso_U_33
_atom_site_aniso_U_23
_atom_site_aniso_U_13
_atom_site_aniso_U_12
Cu1 0.0590(7) 0.0525(7) 0.0324(6) 0.0038(5) -0.0038(5) 0.0028(5)
Fe1A 0.0943(10) 0.0801(10) 0.0479(9) 0.0155(7) 0.0061(7) -0.0049(8)
Cl1A 0.239(4) 0.106(2) 0.131(3) -0.0504(19) 0.006(2) -0.048(2)
S1A 0.0838(15) 0.0707(15) 0.0475(13) 0.0146(11) -0.0231(11) -0.0138(12)
O1A 0.136(5) 0.061(4) 0.070(4) 0.025(3) -0.041(3) -0.011(3)
N1A 0.050(4) 0.061(4) 0.031(3) -0.001(2) -0.009(2) 0.005(3)
N2A 0.057(4) 0.056(3) 0.036(3) 0.011(3) -0.007(3) -0.004(3)
N3A 0.074(4) 0.059(4) 0.038(3) 0.009(3) -0.014(3) -0.003(3)
N4A 0.052(3) 0.049(4) 0.038(3) 0.004(3) -0.010(2) 0.001(3)
N5A 0.064(4) 0.063(4) 0.032(3) 0.004(3) -0.008(3) 0.001(3)
N6A 0.067(4) 0.073(5) 0.029(3) 0.009(3) -0.004(3) 0.000(3)
C1A 0.067(5) 0.070(5) 0.035(4) -0.004(3) -0.001(3) -0.003(4)
C2A 0.095(6) 0.076(5) 0.037(4) -0.011(4) -0.008(4) 0.008(4)
C3A 0.108(7) 0.093(6) 0.033(4) -0.002(4) -0.006(4) 0.004(5)
C4A 0.093(6) 0.085(5) 0.034(4) 0.007(3) 0.000(4) -0.005(5)
C5A 0.052(5) 0.069(4) 0.035(4) 0.003(3) -0.004(3) 0.006(4)
C6A 0.068(5) 0.067(5) 0.034(4) 0.011(3) -0.006(3) -0.004(4)
C7A 0.055(5) 0.062(4) 0.035(4) 0.013(3) -0.002(3) -0.001(3)
C8A 0.075(5) 0.063(4) 0.043(4) 0.014(3) -0.013(4) -0.001(4)
C9A 0.050(4) 0.059(4) 0.034(4) 0.011(3) -0.002(3) -0.002(3)
C10A 0.066(5) 0.065(5) 0.046(4) 0.001(3) -0.007(3) -0.002(4)
C11A 0.080(6) 0.083(6) 0.062(5) -0.007(4) 0.009(4) -0.009(4)
C12A 0.106(7) 0.093(6) 0.066(6) -0.022(4) 0.014(5) -0.007(5)
C13A 0.097(7) 0.081(5) 0.062(5) -0.014(4) -0.006(4) -0.010(4)
C14A 0.114(7) 0.085(6) 0.068(6) -0.011(4) 0.011(5) -0.031(5)
C15A 0.094(6) 0.082(5) 0.058(5) -0.010(4) 0.010(4) -0.021(5)
C16A 0.057(4) 0.067(5) 0.044(5) 0.013(4) -0.013(3) 0.002(4)
C17A 0.062(4) 0.058(5) 0.038(4) 0.011(3) -0.013(3) 0.000(3)
C18A 0.068(4) 0.082(6) 0.042(4) 0.015(4) -0.010(3) -0.004(4)
C19A 0.076(5) 0.092(5) 0.041(4) 0.010(4) 0.004(3) -0.002(4)
C25A 0.127(7) 0.122(7) 0.086(6) 0.007(5) 0.025(5) 0.009(5)
C26A 0.136(7) 0.131(8) 0.080(6) 0.021(5) 0.025(5) 0.017(6)
C28A 0.133(7) 0.127(7) 0.104(7) 0.029(5) 0.038(5) -0.008(5)
C27A 0.117(6) 0.138(8) 0.111(7) 0.020(6) 0.012(5) -0.002(5)
C29A 0.114(7) 0.120(7) 0.096(7) 0.024(5) 0.028(5) 0.016(5)
Fe1B 0.1168(12) 0.0685(10) 0.0579(10) -0.0045(7) 0.0038(8) 0.0052(8)
S1B 0.0554(12) 0.0578(13) 0.0511(13) 0.0064(10) -0.0089(9) 0.0007(10)
Cl1B 0.0711(16) 0.140(2) 0.121(2) 0.0309(17) 0.0304(14) 0.0034(15)
O1B 0.071(3) 0.063(4) 0.049(3) 0.022(3) 0.002(3) 0.002(3)
N1B 0.048(3) 0.044(3) 0.041(4) -0.003(3) 0.000(3) 0.000(3)
N2B 0.052(3) 0.040(3) 0.035(3) 0.002(2) -0.007(3) 0.000(3)
N3B 0.058(3) 0.044(3) 0.036(3) 0.002(3) -0.002(3) 0.001(3)
N4B 0.055(3) 0.043(3) 0.035(3) 0.000(3) -0.003(3) 0.002(3)
N5B 0.064(4) 0.054(4) 0.045(4) -0.002(3) -0.006(3) -0.003(3)
N6B 0.071(4) 0.049(4) 0.051(4) -0.003(3) -0.006(3) 0.005(3)
C1B 0.061(5) 0.069(5) 0.060(5) 0.003(4) 0.009(4) 0.000(4)
C2B 0.068(5) 0.083(6) 0.079(6) 0.015(4) 0.018(4) 0.016(4)
C3B 0.067(5) 0.076(5) 0.061(6) 0.004(4) 0.004(4) 0.015(4)
C4B 0.067(5) 0.056(5) 0.053(5) 0.003(4) -0.003(4) 0.011(4)
C5B 0.056(4) 0.050(4) 0.033(4) -0.004(3) -0.009(3) 0.002(3)
C6B 0.063(4) 0.047(5) 0.039(4) 0.002(3) -0.004(3) -0.001(3)
C7B 0.059(4) 0.042(4) 0.022(4) -0.004(3) -0.007(3) 0.000(3)
C8B 0.061(4) 0.049(4) 0.023(4) -0.001(3) -0.006(3) 0.000(3)
C9B 0.056(4) 0.047(4) 0.030(4) -0.001(3) -0.010(3) -0.003(3)
C10B 0.050(4) 0.058(4) 0.033(4) -0.001(3) -0.008(3) -0.003(3)
C11B 0.063(5) 0.062(5) 0.039(5) -0.001(4) -0.005(3) -0.009(4)
C12B 0.067(5) 0.074(5) 0.061(5) 0.010(4) -0.003(4) -0.015(4)
C13B 0.062(5) 0.086(6) 0.053(5) 0.015(4) 0.003(4) -0.004(4)
C14B 0.065(5) 0.078(5) 0.053(5) 0.000(4) 0.007(4) 0.007(4)
C15B 0.057(5) 0.063(5) 0.044(5) -0.009(4) -0.004(3) -0.009(4)
C16B 0.062(5) 0.055(4) 0.032(4) 0.003(3) -0.012(3) 0.006(3)
C17B 0.055(4) 0.051(4) 0.036(4) 0.000(3) -0.006(3) 0.002(3)
C18B 0.066(5) 0.050(4) 0.053(5) 0.001(3) -0.013(4) 0.007(3)
C19B 0.095(6) 0.052(5) 0.069(5) -0.009(4) 0.000(4) 0.003(4)
C20B 0.106(5) 0.060(5) 0.066(5) -0.008(4) 0.006(4) 0.013(4)
C21B 0.133(6) 0.067(5) 0.074(5) -0.016(4) 0.005(4) 0.010(4)
C22B 0.149(7) 0.086(6) 0.079(6) -0.008(4) 0.014(5) 0.019(5)
C23B 0.133(6) 0.121(7) 0.079(6) 0.001(5) 0.014(5) 0.029(5)
C24B 0.110(6) 0.115(7) 0.068(5) -0.010(4) 0.006(4) 0.010(5)
N10 0.138(10) 0.152(10) 0.223(14) -0.053(10) 0.050(9) -0.024(7)
C30 0.089(10) 0.111(10) 0.216(15) -0.030(11) 0.031(10) 0.001(8)
C31 0.131(11) 0.196(15) 0.221(15) -0.014(11) 0.032(10) 0.052(10)
C25 0.245(9) 0.101(8) 0.124(9) 0.018(6) 0.008(7) 0.043(6)
C26 0.255(11) 0.065(6) 0.095(8) 0.010(5) 0.017(7) 0.003(6)
C27 0.243(10) 0.124(8) 0.167(10) 0.019(6) 0.010(7) -0.034(6)
C28 0.217(10) 0.117(8) 0.104(7) 0.021(5) 0.024(6) 0.015(7)
C29 0.221(10) 0.119(8) 0.105(7) 0.010(6) 0.009(6) 0.033(7)
Cl1 0.069(8) 0.040(6) 0.026(5) 0.004(3) 0.002(4) -0.005(4)
O1 0.089(10) 0.098(14) 0.064(11) 0.017(9) 0.015(8) -0.010(8)
O2 0.111(11) 0.071(8) 0.099(11) -0.009(6) 0.014(8) 0.010(7)
O4 0.119(11) 0.125(13) 0.078(9) -0.016(8) -0.008(7) -0.044(9)
O31 0.098(10) 0.105(11) 0.069(8) 0.043(7) -0.002(7) 0.005(8)
Cl2 0.107(2) 0.132(2) 0.0537(17) -0.0095(16) -0.0063(15) 0.0088(19)
O51 0.198(8) 0.297(10) 0.076(5) 0.045(5) -0.040(5) -0.060(7)
O61 0.157(6) 0.246(9) 0.109(6) -0.038(6) 0.027(5) -0.049(6)
O71 0.236(9) 0.250(9) 0.210(10) -0.044(7) -0.013(7) 0.087(7)
O81 0.168(6) 0.200(7) 0.089(5) -0.042(5) -0.019(4) -0.036(5)
C20 0.088(5) 0.085(5) 0.034(4) 0.010(3) 0.011(3) 0.004(4)
C21 0.100(5) 0.120(6) 0.049(5) 0.023(4) 0.007(4) 0.003(4)
C22 0.126(6) 0.132(7) 0.097(7) 0.048(5) 0.022(5) 0.021(5)
C23 0.170(8) 0.099(6) 0.101(7) 0.024(5) 0.037(6) 0.007(5)
C24 0.157(7) 0.096(6) 0.069(5) -0.001(4) 0.019(5) -0.010(5)
O4A 0.087(10) 0.119(10) 0.177(16) 0.032(9) 0.006(11) 0.006(7)
Cl3 0.060(7) 0.121(10) 0.121(9) 0.023(7) -0.010(6) 0.006(7)
O3 0.076(10) 0.163(18) 0.147(15) 0.039(12) 0.005(10) 0.006(10)
O2A 0.071(7) 0.150(15) 0.135(12) 0.032(11) -0.009(7) 0.025(8)
O31A 0.126(13) 0.193(16) 0.154(12) -0.023(10) 0.000(9) -0.008(10)

loop_
_atom_type_symbol
_atom_type_description
_atom_type_scat_dispersion_real
_atom_type_scat_dispersion_imag
_atom_type_scat_source
C C 0.0181 0.0091 'International Tables Vol C Tables 4.2.6.8 and 6.1.1.4'
H H 0.0000 0.0000 'International Tables Vol C Tables 4.2.6.8 and 6.1.1.4'
Cl Cl 0.3639 0.7018 'International Tables Vol C Tables 4.2.6.8 and 6.1.1.4'
Cu Cu -1.9646 0.5888 'International Tables Vol C Tables 4.2.6.8 and 6.1.1.4'
Fe Fe -1.1336 3.1974 'International Tables Vol C Tables 4.2.6.8 and 6.1.1.4'
N N 0.0311 0.0180 'International Tables Vol C Tables 4.2.6.8 and 6.1.1.4'
O O 0.0492 0.0322 'International Tables Vol C Tables 4.2.6.8 and 6.1.1.4'
S S 0.3331 0.5567 'International Tables Vol C Tables 4.2.6.8 and 6.1.1.4'

loop_
_geom_angle_atom_site_label_1
_geom_angle_atom_site_label_2
_geom_angle_atom_site_label_3
_geom_angle
_geom_angle_site_symmetry_1
_geom_angle_site_symmetry_3
_geom_angle_publ_flag
N4A Cu1 N4B 91.5(2) . . ?
N4A Cu1 N1A 177.3(2) . . ?
N4B Cu1 N1A 90.9(2) . . ?
N4A Cu1 N1B 91.8(2) . . ?
N4B Cu1 N1B 176.7(2) . . ?
N1A Cu1 N1B 85.9(2) . . ?
N4A Cu1 N2B 85.8(2) . . ?
N4B Cu1 N2B 90.7(2) . . ?
N1A Cu1 N2B 95.5(2) . . ?
N1B Cu1 N2B 89.3(2) . . ?
N4A Cu1 N2A 89.3(2) . . ?
N4B Cu1 N2A 85.4(2) . . ?
N1A Cu1 N2A 89.5(2) . . ?
N1B Cu1 N2A 94.9(2) . . ?
N2B Cu1 N2A 173.68(19) . . ?
C23 Fe1A C27A 124.2(5) . . ?
C23 Fe1A C24 41.6(4) . . ?
C27A Fe1A C24 108.0(5) . . ?
C23 Fe1A C20 68.3(4) . . ?
C27A Fe1A C20 125.1(4) . . ?
C24 Fe1A C20 41.6(3) . . ?
C23 Fe1A C21 67.7(5) . . ?
C27A Fe1A C21 160.5(4) . . ?
C24 Fe1A C21 69.5(4) . . ?
C20 Fe1A C21 40.4(3) . . ?
C23 Fe1A C28A 109.0(5) . . ?
C27A Fe1A C28A 41.3(4) . . ?
C24 Fe1A C28A 125.0(5) . . ?
C20 Fe1A C28A 162.8(4) . . ?
C21 Fe1A C28A 155.8(4) . . ?
C23 Fe1A C22 39.5(4) . . ?
C27A Fe1A C22 158.1(5) . . ?
C24 Fe1A C22 69.1(5) . . ?
C20 Fe1A C22 68.0(4) . . ?
C21 Fe1A C22 40.6(3) . . ?
C28A Fe1A C22 121.5(4) . . ?
C23 Fe1A C26A 124.6(5) . . ?
C27A Fe1A C26A 67.5(5) . . ?
C24 Fe1A C26A 161.3(5) . . ?
C20 Fe1A C26A 155.9(4) . . ?
C21 Fe1A C26A 120.9(4) . . ?
C28A Fe1A C26A 39.7(4) . . ?
C22 Fe1A C26A 107.8(5) . . ?
C23 Fe1A C25A 159.7(5) . . ?
C27A Fe1A C25A 66.8(5) . . ?
C24 Fe1A C25A 157.3(4) . . ?
C20 Fe1A C25A 121.7(4) . . ?
C21 Fe1A C25A 107.5(4) . . ?
C28A Fe1A C25A 66.8(5) . . ?
C22 Fe1A C25A 124.1(5) . . ?
C26A Fe1A C25A 39.5(4) . . ?
C23 Fe1A C29A 159.7(5) . . ?
C27A Fe1A C29A 40.1(4) . . ?
C24 Fe1A C29A 122.5(4) . . ?
C20 Fe1A C29A 108.5(4) . . ?
C21 Fe1A C29A 123.8(4) . . ?
C28A Fe1A C29A 67.8(4) . . ?
C22 Fe1A C29A 159.7(5) . . ?
C26A Fe1A C29A 66.7(4) . . ?
C25A Fe1A C29A 39.3(3) . . ?
C9A S1A C16A 101.7(3) . . ?
C1A N1A C5A 115.7(6) . . ?
C1A N1A Cu1 117.9(5) . . ?
C5A N1A Cu1 126.4(5) . . ?
C9A N2A C7A 105.2(6) . . ?
C9A N2A Cu1 135.4(5) . . ?
C7A N2A Cu1 106.2(4) . . ?
C8A N3A C9A 109.1(6) . . ?
C8A N3A C10A 121.5(6) . . ?
C9A N3A C10A 129.3(6) . . ?
N5A N4A C17A 109.2(6) . . ?
N5A N4A Cu1 118.2(4) . . ?
C17A N4A Cu1 132.5(5) . . ?
N6A N5A N4A 105.3(5) . . ?
N5A N6A C18A 112.5(6) . . ?
N5A N6A C19A 118.7(6) . . ?
C18A N6A C19A 128.8(6) . . ?
N1A C1A C2A 125.2(7) . . ?
N1A C1A H1A 117.4 . . ?
C2A C1A H1A 117.4 . . ?
C1A C2A C3A 119.4(8) . . ?
C1A C2A H2A 120.3 . . ?
C3A C2A H2A 120.3 . . ?
C2A C3A C4A 117.8(8) . . ?
C2A C3A H3A 121.1 . . ?
C4A C3A H3A 121.1 . . ?
C3A C4A C5A 120.0(8) . . ?
C3A C4A H4A 120.0 . . ?
C5A C4A H4A 120.0 . . ?
N1A C5A C4A 121.8(7) . . ?
N1A C5A C6A 120.9(7) . . ?
C4A C5A C6A 117.3(7) . . ?
C7A C6A C5A 131.2(7) . . ?
C7A C6A H6A 114.4 . . ?
C5A C6A H6A 114.4 . . ?
C6A C7A N2A 129.7(7) . . ?
C6A C7A C8A 121.1(7) . . ?
N2A C7A C8A 109.1(6) . . ?
O1A C8A N3A 127.1(8) . . ?
O1A C8A C7A 129.6(8) . . ?
N3A C8A C7A 103.3(7) . . ?
N2A C9A N3A 113.3(6) . . ?
N2A C9A S1A 128.3(6) . . ?
N3A C9A S1A 118.4(6) . . ?
C15A C10A C11A 120.2(8) . . ?
C15A C10A N3A 117.8(7) . . ?
C11A C10A N3A 121.6(7) . . ?
C10A C11A C12A 120.3(8) . . ?
C10A C11A H11A 119.9 . . ?
C12A C11A H11A 119.9 . . ?
C13A C12A C11A 119.2(8) . . ?
C13A C12A H12A 120.4 . . ?
C11A C12A H12A 120.4 . . ?
C14A C13A C12A 121.2(9) . . ?
C14A C13A Cl1A 118.0(7) . . ?
C12A C13A Cl1A 120.8(7) . . ?
C13A C14A C15A 119.1(8) . . ?
C13A C14A H14A 120.5 . . ?
C15A C14A H14A 120.5 . . ?
C10A C15A C14A 119.9(8) . . ?
C10A C15A H15A 120.1 . . ?
C14A C15A H15A 120.1 . . ?
C17A C16A S1A 113.4(5) . . ?
C17A C16A H16A 108.9 . . ?
S1A C16A H16A 108.9 . . ?
C17A C16A H16B 108.9 . . ?
S1A C16A H16B 108.9 . . ?
H16A C16A H16B 107.7 . . ?
N4A C17A C18A 108.0(7) . . ?
N4A C17A C16A 123.7(6) . . ?
C18A C17A C16A 128.2(7) . . ?
N6A C18A C17A 105.0(7) . . ?
N6A C18A H18A 127.5 . . ?
C17A C18A H18A 127.5 . . ?
C20 C19A N6A 112.7(6) . . ?
C20 C19A H19A 109.1 . . ?
N6A C19A H19A 109.1 . . ?
C20 C19A H19B 109.1 . . ?
N6A C19A H19B 109.1 . . ?
H19D C19A H19F 107.8 . . ?
C29A C25A C26A 109.2(12) . . ?
C29A C25A Fe1A 70.5(6) . . ?
C26A C25A Fe1A 70.1(6) . . ?
C29A C25A H25A 125.4 . . ?
C26A C25A H25A 125.4 . . ?
Fe1A C25A H25A 125.6 . . ?
C28A C26A C25A 108.4(12) . . ?
C28A C26A Fe1A 69.2(6) . . ?
C25A C26A Fe1A 70.5(6) . . ?
C28A C26A H26A 125.8 . . ?
C25A C26A H26A 125.8 . . ?
Fe1A C26A H26A 126.1 . . ?
C26A C28A C27A 106.8(12) . . ?
C26A C28A Fe1A 71.1(6) . . ?
C27A C28A Fe1A 68.3(6) . . ?
C26A C28A H28A 126.6 . . ?
C27A C28A H28A 126.6 . . ?
Fe1A C28A H28A 125.6 . . ?
C29A C27A C28A 108.4(12) . . ?
C29A C27A Fe1A 72.4(6) . . ?
C28A C27A Fe1A 70.5(6) . . ?
C29A C27A H27A 125.8 . . ?
C28A C27A H27A 125.8 . . ?
Fe1A C27A H27A 123.0 . . ?
C25A C29A C27A 107.1(11) . . ?
C25A C29A Fe1A 70.2(6) . . ?
C27A C29A Fe1A 67.6(6) . . ?
C25A C29A H29A 126.4 . . ?
C27A C29A H29A 126.4 . . ?
Fe1A C29A H29A 127.3 . . ?
C21B Fe1B C24B 69.1(4) . . ?
C21B Fe1B C27 172.1(5) . . ?
C24B Fe1B C27 113.7(6) . . ?
C21B Fe1B C20B 41.9(3) . . ?
C24B Fe1B C20B 41.1(3) . . ?
C27 Fe1B C20B 144.8(5) . . ?
C21B Fe1B C25 114.2(6) . . ?
C24B Fe1B C25 136.0(5) . . ?
C27 Fe1B C25 69.4(7) . . ?
C20B Fe1B C25 110.2(5) . . ?
C21B Fe1B C23B 67.6(4) . . ?
C24B Fe1B C23B 41.8(3) . . ?
C27 Fe1B C23B 109.1(6) . . ?
C20B Fe1B C23B 69.4(4) . . ?
C25 Fe1B C23B 177.0(6) . . ?
C21B Fe1B C22B 39.6(3) . . ?
C24B Fe1B C22B 69.1(4) . . ?
C27 Fe1B C22B 133.4(6) . . ?
C20B Fe1B C22B 69.1(4) . . ?
C25 Fe1B C22B 142.8(6) . . ?
C23B Fe1B C22B 40.1(3) . . ?
C21B Fe1B C26 142.5(5) . . ?
C24B Fe1B C26 113.2(5) . . ?
C27 Fe1B C26 44.3(5) . . ?
C20B Fe1B C26 113.9(4) . . ?
C25 Fe1B C26 36.8(4) . . ?
C23B Fe1B C26 140.5(6) . . ?
C22B Fe1B C26 177.0(5) . . ?
C21B Fe1B C29 108.5(5) . . ?
C24B Fe1B C29 171.6(5) . . ?
C27 Fe1B C29 69.8(6) . . ?
C20B Fe1B C29 131.9(5) . . ?
C25 Fe1B C29 36.8(4) . . ?
C23B Fe1B C29 145.6(5) . . ?
C22B Fe1B C29 114.6(5) . . ?
C26 Fe1B C29 63.4(5) . . ?
C21B Fe1B C28 131.3(5) . . ?
C24B Fe1B C28 148.7(5) . . ?
C27 Fe1B C28 42.9(5) . . ?
C20B Fe1B C28 169.9(5) . . ?
C25 Fe1B C28 64.1(6) . . ?
C23B Fe1B C28 116.8(5) . . ?
C22B Fe1B C28 110.0(5) . . ?
C26 Fe1B C28 67.0(5) . . ?
C29 Fe1B C28 38.7(4) . . ?
C9B S1B C16B 101.1(3) . . ?
C1B N1B C5B 118.6(6) . . ?
C1B N1B Cu1 115.6(5) . . ?
C5B N1B Cu1 125.7(5) . . ?
C9B N2B C7B 105.6(6) . . ?
C9B N2B Cu1 133.8(4) . . ?
C7B N2B Cu1 108.5(4) . . ?
C9B N3B C8B 108.6(6) . . ?
C9B N3B C10B 126.9(6) . . ?
C8B N3B C10B 124.5(6) . . ?
N5B N4B C17B 110.0(6) . . ?
N5B N4B Cu1 119.9(5) . . ?
C17B N4B Cu1 129.7(5) . . ?
N4B N5B N6B 106.1(5) . . ?
C18B N6B N5B 110.8(6) . . ?
C18B N6B C19B 129.7(7) . . ?
N5B N6B C19B 119.5(6) . . ?
N1B C1B C2B 122.6(8) . . ?
N1B C1B H1B 118.7 . . ?
C2B C1B H1B 118.7 . . ?
C3B C2B C1B 119.8(8) . . ?
C3B C2B H2B 120.1 . . ?
C1B C2B H2B 120.1 . . ?
C2B C3B C4B 118.3(8) . . ?
C2B C3B H3B 120.9 . . ?
C4B C3B H3B 120.9 . . ?
C3B C4B C5B 120.9(7) . . ?
C3B C4B H4B 119.5 . . ?
C5B C4B H4B 119.5 . . ?
N1B C5B C4B 119.8(7) . . ?
N1B C5B C6B 121.4(7) . . ?
C4B C5B C6B 118.9(7) . . ?
C7B C6B C5B 130.8(7) . . ?
C7B C6B H6B 114.6 . . ?
C5B C6B H6B 114.6 . . ?
C6B C7B N2B 129.9(7) . . ?
C6B C7B C8B 120.7(7) . . ?
N2B C7B C8B 109.4(6) . . ?
O1B C8B N3B 126.9(7) . . ?
O1B C8B C7B 131.1(7) . . ?
N3B C8B C7B 101.9(6) . . ?
N2B C9B N3B 114.3(6) . . ?
N2B C9B S1B 129.1(5) . . ?
N3B C9B S1B 116.6(5) . . ?
C11B C10B C15B 120.7(7) . . ?
C11B C10B N3B 120.1(7) . . ?
C15B C10B N3B 119.1(7) . . ?
C10B C11B C12B 119.7(7) . . ?
C10B C11B H11B 120.2 . . ?
C12B C11B H11B 120.2 . . ?
C13B C12B C11B 119.4(8) . . ?
C13B C12B H12B 120.3 . . ?
C11B C12B H12B 120.3 . . ?
C14B C13B C12B 121.5(8) . . ?
C14B C13B Cl1B 119.1(7) . . ?
C12B C13B Cl1B 119.4(7) . . ?
C13B C14B C15B 119.2(8) . . ?
C13B C14B H14B 120.4 . . ?
C15B C14B H14B 120.4 . . ?
C10B C15B C14B 119.6(7) . . ?
C10B C15B H15B 120.2 . . ?
C14B C15B H15B 120.2 . . ?
C17B C16B S1B 110.9(5) . . ?
C17B C16B H16C 109.5 . . ?
S1B C16B H16C 109.5 . . ?
C17B C16B H16D 109.5 . . ?
S1B C16B H16D 109.5 . . ?
H16C C16B H16D 108.0 . . ?
C18B C17B N4B 106.5(7) . . ?
C18B C17B C16B 130.1(7) . . ?
N4B C17B C16B 123.2(6) . . ?
N6B C18B C17B 106.4(7) . . ?
N6B C18B H18B 126.8 . . ?
C17B C18B H18B 126.8 . . ?
N6B C19B C20B 116.9(7) . . ?
N6B C19B H19A 108.1 . . ?
C20B C19B H19A 108.1 . . ?
N6B C19B H19B 108.1 . . ?
C20B C19B H19B 108.1 . . ?
H19A C19B H19B 107.3 . . ?
C24B C20B C21B 105.3(8) . . ?
C24B C20B C19B 127.3(8) . . ?
C21B C20B C19B 127.3(9) . . ?
C24B C20B Fe1B 68.6(5) . . ?
C21B C20B Fe1B 67.9(5) . . ?
C19B C20B Fe1B 129.0(6) . . ?
C22B C21B C20B 110.4(10) . . ?
C22B C21B Fe1B 71.8(6) . . ?
C20B C21B Fe1B 70.2(5) . . ?
C22B C21B H21B 124.8 . . ?
C20B C21B H21B 124.8 . . ?
Fe1B C21B H21B 124.8 . . ?
C21B C22B C23B 108.4(10) . . ?
C21B C22B Fe1B 68.5(6) . . ?
C23B C22B Fe1B 69.9(6) . . ?
C21B C22B H22B 125.8 . . ?
C23B C22B H22B 125.8 . . ?
Fe1B C22B H22B 127.4 . . ?
C22B C23B C24B 107.8(10) . . ?
C22B C23B Fe1B 70.1(6) . . ?
C24B C23B Fe1B 67.9(6) . . ?
C22B C23B H23B 126.1 . . ?
C24B C23B H23B 126.1 . . ?
Fe1B C23B H23B 127.5 . . ?
C20B C24B C23B 108.0(9) . . ?
C20B C24B Fe1B 70.3(5) . . ?
C23B C24B Fe1B 70.3(6) . . ?
C20B C24B H24B 126.0 . . ?
C23B C24B H24B 126.0 . . ?
Fe1B C24B H24B 125.0 . . ?
N10 C30 C31 174.2(19) . . ?
C30 C31 H31A 109.5 . . ?
C30 C31 H31B 109.5 . . ?
H31A C31 H31B 109.5 . . ?
C30 C31 H31C 109.5 . . ?
H31A C31 H31C 109.5 . . ?
H31B C31 H31C 109.5 . . ?
C26 C25 C29 113.1(19) . . ?
C26 C25 Fe1B 71.9(9) . . ?
C29 C25 Fe1B 72.0(9) . . ?
C26 C25 H25 123.4 . . ?
C29 C25 H25 123.4 . . ?
Fe1B C25 H25 124.1 . . ?
C25 C26 C27 109.7(15) . . ?
C25 C26 Fe1B 71.3(8) . . ?
C27 C26 Fe1B 66.9(7) . . ?
C25 C26 H26 125.1 . . ?
C27 C26 H26 125.1 . . ?
Fe1B C26 H26 128.2 . . ?
C28 C27 C26 96.9(13) . . ?
C28 C27 Fe1B 69.7(7) . . ?
C26 C27 Fe1B 68.8(7) . . ?
C28 C27 H27 131.5 . . ?
C26 C27 H27 131.5 . . ?
Fe1B C27 H27 122.3 . . ?
C29 C28 C27 109.7(14) . . ?
C29 C28 Fe1B 70.6(8) . . ?
C27 C28 Fe1B 67.5(7) . . ?
C29 C28 H28 125.1 . . ?
C27 C28 H28 125.1 . . ?
Fe1B C28 H28 128.4 . . ?
C25 C29 C28 110.0(17) . . ?
C25 C29 Fe1B 71.2(9) . . ?
C28 C29 Fe1B 70.7(8) . . ?
C25 C29 H29 125.0 . . ?
C28 C29 H29 125.0 . . ?
Fe1B C29 H29 124.7 . . ?
O4 Cl1 O2 109.6(12) . . ?
O4 Cl1 O31 107.8(11) . . ?
O2 Cl1 O31 107.2(10) . . ?
O4 Cl1 O1 112.1(14) . . ?
O2 Cl1 O1 108.4(14) . . ?
O31 Cl1 O1 111.7(15) . . ?
O51 Cl2 O71 105.7(7) . . ?
O51 Cl2 O81 116.7(6) . . ?
O71 Cl2 O81 105.2(6) . . ?
O51 Cl2 O61 109.3(5) . . ?
O71 Cl2 O61 108.7(7) . . ?
O81 Cl2 O61 110.9(5) . . ?
C21 C20 C24 109.1(8) . . ?
C21 C20 C19A 124.1(8) . . ?
C24 C20 C19A 126.6(8) . . ?
C21 C20 Fe1A 70.0(5) . . ?
C24 C20 Fe1A 69.2(5) . . ?
C19A C20 Fe1A 123.2(5) . . ?
C20 C21 C22 107.9(10) . . ?
C20 C21 Fe1A 69.7(5) . . ?
C22 C21 Fe1A 70.1(6) . . ?
C20 C21 H21 126.0 . . ?
C22 C21 H21 126.0 . . ?
Fe1A C21 H21 125.8 . . ?
C23 C22 C21 107.5(11) . . ?
C23 C22 Fe1A 68.3(7) . . ?
C21 C22 Fe1A 69.3(6) . . ?
C23 C22 H22 126.2 . . ?
C21 C22 H22 126.2 . . ?
Fe1A C22 H22 127.7 . . ?
C22 C23 C24 111.6(12) . . ?
C22 C23 Fe1A 72.2(7) . . ?
C24 C23 Fe1A 70.5(6) . . ?
C22 C23 H23 124.2 . . ?
C24 C23 H23 124.2 . . ?
Fe1A C23 H23 124.7 . . ?
C23 C24 C20 103.8(10) . . ?
C23 C24 Fe1A 68.0(6) . . ?
C20 C24 Fe1A 69.2(5) . . ?
C23 C24 H24 128.1 . . ?
C20 C24 H24 128.1 . . ?
Fe1A C24 H24 126.3 . . ?
O4A Cl3 O2A 114.6(14) . . ?
O4A Cl3 O31A 108.2(16) . . ?
O2A Cl3 O31A 106.8(14) . . ?
O4A Cl3 O3 108.0(17) . . ?
O2A Cl3 O3 112.2(17) . . ?
O31A Cl3 O3 106.7(17) . . ?
C50 C40 H40A 109.5 . . ?
C50 C40 H40B 109.5 . . ?
H40A C40 H40B 109.5 . . ?
C50 C40 H40C 109.5 . . ?
H40A C40 H40C 109.5 . . ?
H40B C40 H40C 109.5 . . ?
N40 C50 C40 163.2 . . ?
C51 C41 H41A 109.5 . . ?
C51 C41 H41B 109.5 . . ?
H41A C41 H41B 109.5 . . ?
C51 C41 H41C 109.5 . . ?
H41A C41 H41C 109.5 . . ?
H41B C41 H41C 109.5 . . ?
N41 C51 C41 161.4 . . ?

loop_
_geom_bond_atom_site_label_1
_geom_bond_atom_site_label_2
_geom_bond_distance
_geom_bond_site_symmetry_2
_geom_bond_publ_flag
Cu1 N4A 2.019(5) . ?
Cu1 N4B 2.048(5) . ?
Cu1 N1A 2.050(5) . ?
Cu1 N1B 2.068(5) . ?
Cu1 N2B 2.365(5) . ?
Cu1 N2A 2.410(6) . ?
Fe1A C23 1.979(11) . ?
Fe1A C27A 1.997(11) . ?
Fe1A C24 2.013(9) . ?
Fe1A C20 2.013(7) . ?
Fe1A C21 2.017(9) . ?
Fe1A C28A 2.026(10) . ?
Fe1A C22 2.028(11) . ?
Fe1A C26A 2.050(10) . ?
Fe1A C25A 2.055(10) . ?
Fe1A C29A 2.059(10) . ?
Cl1A C13A 1.725(9) . ?
S1A C9A 1.710(7) . ?
S1A C16A 1.797(7) . ?
O1A C8A 1.192(8) . ?
N1A C1A 1.344(8) . ?
N1A C5A 1.351(8) . ?
N2A C9A 1.326(8) . ?
N2A C7A 1.406(8) . ?
N3A C8A 1.376(8) . ?
N3A C9A 1.376(8) . ?
N3A C10A 1.436(9) . ?
N4A N5A 1.341(7) . ?
N4A C17A 1.356(8) . ?
N5A N6A 1.330(7) . ?
N6A C18A 1.337(8) . ?
N6A C19A 1.485(8) . ?
C1A C2A 1.347(9) . ?
C1A H1A 0.9300 . ?
C2A C3A 1.362(10) . ?
C2A H2A 0.9300 . ?
C3A C4A 1.379(10) . ?
C3A H3A 0.9300 . ?
C4A C5A 1.391(9) . ?
C4A H4A 0.9300 . ?
C5A C6A 1.449(9) . ?
C6A C7A 1.336(8) . ?
C6A H6A 0.9300 . ?
C7A C8A 1.480(10) . ?
C10A C15A 1.353(10) . ?
C10A C11A 1.366(10) . ?
C11A C12A 1.380(10) . ?
C11A H11A 0.9300 . ?
C12A C13A 1.362(11) . ?
C12A H12A 0.9300 . ?
C13A C14A 1.353(10) . ?
C14A C15A 1.402(10) . ?
C14A H14A 0.9300 . ?
C15A H15A 0.9300 . ?
C16A C17A 1.475(9) . ?
C16A H16A 0.9700 . ?
C16A H16B 0.9700 . ?
C17A C18A 1.358(9) . ?
C18A H18A 0.9300 . ?
C19A C20 1.479(10) . ?
C19A H19D 0.9700 . ?
C19A H19F 0.9700 . ?
C25A C29A 1.384(12) . ?
C25A C26A 1.387(13) . ?
C25A H25A 0.9300 . ?
C26A C28A 1.384(13) . ?
C26A H26A 0.9300 . ?
C28A C27A 1.418(13) . ?
C28A H28A 0.9300 . ?
C27A C29A 1.391(13) . ?
C27A H27A 0.9300 . ?
C29A H29A 0.9300 . ?
Fe1B C21B 1.986(9) . ?
Fe1B C24B 1.994(9) . ?
Fe1B C27 2.005(13) . ?
Fe1B C20B 2.017(9) . ?
Fe1B C25 2.025(13) . ?
Fe1B C23B 2.025(10) . ?
Fe1B C22B 2.028(10) . ?
Fe1B C26 2.032(11) . ?
Fe1B C29 2.035(12) . ?
Fe1B C28 2.036(12) . ?
S1B C9B 1.730(7) . ?
S1B C16B 1.811(7) . ?
Cl1B C13B 1.731(8) . ?
O1B C8B 1.193(7) . ?
N1B C1B 1.346(8) . ?
N1B C5B 1.360(8) . ?
N2B C9B 1.307(7) . ?
N2B C7B 1.405(8) . ?
N3B C9B 1.370(8) . ?
N3B C8B 1.407(8) . ?
N3B C10B 1.445(8) . ?
N4B N5B 1.314(7) . ?
N4B C17B 1.363(8) . ?
N5B N6B 1.340(7) . ?
N6B C18B 1.333(8) . ?
N6B C19B 1.462(8) . ?
C1B C2B 1.367(9) . ?
C1B H1B 0.9300 . ?
C2B C3B 1.366(10) . ?
C2B H2B 0.9300 . ?
C3B C4B 1.373(9) . ?
C3B H3B 0.9300 . ?
C4B C5B 1.392(9) . ?
C4B H4B 0.9300 . ?
C5B C6B 1.453(9) . ?
C6B C7B 1.334(8) . ?
C6B H6B 0.9300 . ?
C7B C8B 1.490(9) . ?
C10B C11B 1.370(9) . ?
C10B C15B 1.379(9) . ?
C11B C12B 1.385(9) . ?
C11B H11B 0.9300 . ?
C12B C13B 1.380(10) . ?
C12B H12B 0.9300 . ?
C13B C14B 1.359(10) . ?
C14B C15B 1.398(9) . ?
C14B H14B 0.9300 . ?
C15B H15B 0.9300 . ?
C16B C17B 1.473(9) . ?
C16B H16C 0.9700 . ?
C16B H16D 0.9700 . ?
C17B C18B 1.356(9) . ?
C18B H18B 0.9300 . ?
C19B C20B 1.477(10) . ?
C19B H19A 0.9700 . ?
C19B H19B 0.9700 . ?
C20B C24B 1.409(11) . ?
C20B C21B 1.430(11) . ?
C21B C22B 1.361(12) . ?
C21B H21B 0.9300 . ?
C22B C23B 1.389(12) . ?
C22B H22B 0.9300 . ?
C23B C24B 1.434(12) . ?
C23B H23B 0.9300 . ?
C24B H24B 0.9300 . ?
N10 C30 1.090(18) . ?
C30 C31 1.401(18) . ?
C31 H31A 0.9600 . ?
C31 H31B 0.9600 . ?
C31 H31C 0.9600 . ?
C25 C26 1.279(16) . ?
C25 C29 1.281(16) . ?
C25 H25 0.9300 . ?
C26 C27 1.521(17) . ?
C26 H26 0.9300 . ?
C27 C28 1.478(16) . ?
C27 H27 0.9300 . ?
C28 C29 1.347(15) . ?
C28 H28 0.9300 . ?
C29 H29 0.9300 . ?
Cl1 O4 1.395(15) . ?
Cl1 O2 1.408(13) . ?
Cl1 O31 1.412(14) . ?
Cl1 O1 1.418(11) . ?
Cl2 O51 1.327(7) . ?
Cl2 O71 1.356(10) . ?
Cl2 O81 1.373(7) . ?
Cl2 O61 1.412(8) . ?
C20 C21 1.391(10) . ?
C20 C24 1.430(11) . ?
C21 C22 1.404(12) . ?
C21 H21 0.9300 . ?
C22 C23 1.354(13) . ?
C22 H22 0.9300 . ?
C23 C24 1.417(13) . ?
C23 H23 0.9300 . ?
C24 H24 0.9300 . ?
O4A Cl3 1.378(14) . ?
Cl3 O2A 1.392(14) . ?
Cl3 O31A 1.421(15) . ?
Cl3 O3 1.424(12) . ?
C40 C50 1.4795 . ?
C40 H40A 0.9600 . ?
C40 H40B 0.9600 . ?
C40 H40C 0.9600 . ?
C50 N40 1.1226 . ?
C41 C51 1.4749 . ?
C41 H41A 0.9600 . ?
C41 H41B 0.9600 . ?
C41 H41C 0.9600 . ?
C51 N41 1.2282 . ?

loop_
_geom_hbond_atom_site_label_D
_geom_hbond_atom_site_label_H
_geom_hbond_atom_site_label_A
_geom_hbond_distance_DH
_geom_hbond_distance_HA
_geom_hbond_distance_DA
_geom_hbond_angle_DHA
_geom_hbond_site_symmetry_A
C1A H1A N2B 0.93 2.63 3.239(9) 123.6 .
C11A H11A N40 0.93 2.59 3.514(9) 171.3 .
C12A H12A O61 0.93 2.48 3.379(11) 161.5 3_566
C15A H15A O2 0.93 2.53 3.248(15) 133.9 1_455
C16A H16A O51 0.97 2.56 3.171(11) 120.9 .
C16A H16B N1B 0.97 2.66 3.445(9) 137.8 .
C18A H18A O61 0.93 2.45 3.377(11) 175.7 .
C1B H1B N2A 0.93 2.58 3.196(10) 123.7 .
C2B H2B O4A 0.93 2.64 3.221(19) 120.8 1_455
C11B H11B O2A 0.93 2.52 3.380(19) 153.8 2_656
C14B H14B O71 0.93 2.62 3.482(13) 154.0 1_655
C16B H16C O1 0.97 2.62 3.44(3) 142.7 .
C16B H16D N1A 0.97 2.56 3.338(8) 136.9 .
C18B H18B O1 0.93 2.48 3.22(3) 137.4 .
C18B H18B O3 0.93 2.57 3.31(3) 136.7 .
C18B H18B O31A 0.93 2.63 3.45(2) 146.7 .

loop_
_geom_torsion_atom_site_label_1
_geom_torsion_atom_site_label_2
_geom_torsion_atom_site_label_3
_geom_torsion_atom_site_label_4
_geom_torsion
_geom_torsion_site_symmetry_1
_geom_torsion_site_symmetry_2
_geom_torsion_site_symmetry_3
_geom_torsion_site_symmetry_4
_geom_torsion_publ_flag
C17A N4A N5A N6A 0.4(7) . . . . ?
Cu1 N4A N5A N6A -177.0(4) . . . . ?
N4A N5A N6A C18A -0.3(7) . . . . ?
N4A N5A N6A C19A -178.7(6) . . . . ?
C5A N1A C1A C2A 1.2(10) . . . . ?
Cu1 N1A C1A C2A 179.7(6) . . . . ?
N1A C1A C2A C3A -2.1(11) . . . . ?
C1A C2A C3A C4A 2.1(12) . . . . ?
C2A C3A C4A C5A -1.5(12) . . . . ?
C1A N1A C5A C4A -0.6(9) . . . . ?
Cu1 N1A C5A C4A -178.9(5) . . . . ?
C1A N1A C5A C6A -179.8(6) . . . . ?
Cu1 N1A C5A C6A 1.8(9) . . . . ?
C3A C4A C5A N1A 0.8(11) . . . . ?
C3A C4A C5A C6A -179.9(7) . . . . ?
N1A C5A C6A C7A -24.4(11) . . . . ?
C4A C5A C6A C7A 156.3(7) . . . . ?
C5A C6A C7A N2A -2.7(13) . . . . ?
C5A C6A C7A C8A -179.2(7) . . . . ?
C9A N2A C7A C6A -176.7(7) . . . . ?
Cu1 N2A C7A C6A 35.5(8) . . . . ?
C9A N2A C7A C8A 0.2(7) . . . . ?
Cu1 N2A C7A C8A -147.7(4) . . . . ?
C9A N3A C8A O1A 178.6(8) . . . . ?
C10A N3A C8A O1A 1.4(12) . . . . ?
C9A N3A C8A C7A -1.7(7) . . . . ?
C10A N3A C8A C7A -179.0(6) . . . . ?
C6A C7A C8A O1A -2.2(12) . . . . ?
N2A C7A C8A O1A -179.3(8) . . . . ?
C6A C7A C8A N3A 178.1(6) . . . . ?
N2A C7A C8A N3A 1.0(7) . . . . ?
C7A N2A C9A N3A -1.3(8) . . . . ?
Cu1 N2A C9A N3A 132.0(5) . . . . ?
C7A N2A C9A S1A 177.0(5) . . . . ?
Cu1 N2A C9A S1A -49.7(9) . . . . ?
C8A N3A C9A N2A 2.0(8) . . . . ?
C10A N3A C9A N2A 179.0(7) . . . . ?
C8A N3A C9A S1A -176.4(5) . . . . ?
C10A N3A C9A S1A 0.5(10) . . . . ?
C16A S1A C9A N2A 5.0(7) . . . . ?
C16A S1A C9A N3A -176.7(5) . . . . ?
C8A N3A C10A C15A 53.1(10) . . . . ?
C9A N3A C10A C15A -123.5(8) . . . . ?
C8A N3A C10A C11A -119.4(8) . . . . ?
C9A N3A C10A C11A 64.0(11) . . . . ?
C15A C10A C11A C12A -1.0(13) . . . . ?
N3A C10A C11A C12A 171.3(7) . . . . ?
C10A C11A C12A C13A -2.4(13) . . . . ?
C11A C12A C13A C14A 4.2(14) . . . . ?
C11A C12A C13A Cl1A -175.1(7) . . . . ?
C12A C13A C14A C15A -2.7(14) . . . . ?
Cl1A C13A C14A C15A 176.7(6) . . . . ?
C11A C10A C15A C14A 2.5(12) . . . . ?
N3A C10A C15A C14A -170.1(7) . . . . ?
C13A C14A C15A C10A -0.7(13) . . . . ?
C9A S1A C16A C17A 79.8(5) . . . . ?
N5A N4A C17A C18A -0.4(8) . . . . ?
Cu1 N4A C17A C18A 176.4(5) . . . . ?
N5A N4A C17A C16A 176.8(6) . . . . ?
Cu1 N4A C17A C16A -6.4(10) . . . . ?
S1A C16A C17A N4A -88.0(7) . . . . ?
S1A C16A C17A C18A 88.6(8) . . . . ?
N5A N6A C18A C17A 0.0(8) . . . . ?
C19A N6A C18A C17A 178.2(7) . . . . ?
N4A C17A C18A N6A 0.3(8) . . . . ?
C16A C17A C18A N6A -176.8(7) . . . . ?
N5A N6A C19A C20 -116.4(7) . . . . ?
C18A N6A C19A C20 65.5(10) . . . . ?
C29A C25A C26A C28A -0.8(12) . . . . ?
Fe1A C25A C26A C28A 59.0(7) . . . . ?
C29A C25A C26A Fe1A -59.8(7) . . . . ?
C25A C26A C28A C27A -0.6(12) . . . . ?
Fe1A C26A C28A C27A 59.2(7) . . . . ?
C25A C26A C28A Fe1A -59.8(7) . . . . ?
C26A C28A C27A C29A 1.8(12) . . . . ?
Fe1A C28A C27A C29A 62.8(7) . . . . ?
C26A C28A C27A Fe1A -61.0(7) . . . . ?
C26A C25A C29A C27A 1.9(12) . . . . ?
Fe1A C25A C29A C27A -57.6(7) . . . . ?
C26A C25A C29A Fe1A 59.6(7) . . . . ?
C28A C27A C29A C25A -2.3(12) . . . . ?
Fe1A C27A C29A C25A 59.3(7) . . . . ?
C28A C27A C29A Fe1A -61.6(7) . . . . ?
C17B N4B N5B N6B 1.4(7) . . . . ?
Cu1 N4B N5B N6B -172.3(4) . . . . ?
N4B N5B N6B C18B 0.3(7) . . . . ?
N4B N5B N6B C19B -178.5(6) . . . . ?
C5B N1B C1B C2B -0.9(10) . . . . ?
Cu1 N1B C1B C2B -177.3(6) . . . . ?
N1B C1B C2B C3B 1.9(12) . . . . ?
C1B C2B C3B C4B -1.6(12) . . . . ?
C2B C3B C4B C5B 0.4(11) . . . . ?
C1B N1B C5B C4B -0.3(9) . . . . ?
Cu1 N1B C5B C4B 175.7(5) . . . . ?
C1B N1B C5B C6B 179.5(6) . . . . ?
Cu1 N1B C5B C6B -4.6(9) . . . . ?
C3B C4B C5B N1B 0.5(10) . . . . ?
C3B C4B C5B C6B -179.2(6) . . . . ?
N1B C5B C6B C7B -20.1(11) . . . . ?
C4B C5B C6B C7B 159.7(7) . . . . ?
C5B C6B C7B N2B 0.0(12) . . . . ?
C5B C6B C7B C8B -178.8(6) . . . . ?
C9B N2B C7B C6B 180.0(7) . . . . ?
Cu1 N2B C7B C6B 31.6(8) . . . . ?
C9B N2B C7B C8B -1.1(7) . . . . ?
Cu1 N2B C7B C8B -149.5(4) . . . . ?
C9B N3B C8B O1B 176.4(7) . . . . ?
C10B N3B C8B O1B -2.4(11) . . . . ?
C9B N3B C8B C7B -4.9(6) . . . . ?
C10B N3B C8B C7B 176.4(6) . . . . ?
C6B C7B C8B O1B 1.4(11) . . . . ?
N2B C7B C8B O1B -177.6(7) . . . . ?
C6B C7B C8B N3B -177.3(6) . . . . ?
N2B C7B C8B N3B 3.7(6) . . . . ?
C7B N2B C9B N3B -2.2(7) . . . . ?
Cu1 N2B C9B N3B 134.3(5) . . . . ?
C7B N2B C9B S1B 175.5(5) . . . . ?
Cu1 N2B C9B S1B -48.1(9) . . . . ?
C8B N3B C9B N2B 4.8(8) . . . . ?
C10B N3B C9B N2B -176.5(6) . . . . ?
C8B N3B C9B S1B -173.2(4) . . . . ?
C10B N3B C9B S1B 5.6(9) . . . . ?
C16B S1B C9B N2B 1.2(7) . . . . ?
C16B S1B C9B N3B 178.9(5) . . . . ?
C9B N3B C10B C11B -113.7(8) . . . . ?
C8B N3B C10B C11B 64.9(8) . . . . ?
C9B N3B C10B C15B 67.8(9) . . . . ?
C8B N3B C10B C15B -113.7(7) . . . . ?
C15B C10B C11B C12B -1.3(10) . . . . ?
N3B C10B C11B C12B -179.9(6) . . . . ?
C10B C11B C12B C13B 0.4(11) . . . . ?
C11B C12B C13B C14B 0.8(12) . . . . ?
C11B C12B C13B Cl1B -177.6(5) . . . . ?
C12B C13B C14B C15B -1.0(12) . . . . ?
Cl1B C13B C14B C15B 177.4(5) . . . . ?
C11B C10B C15B C14B 1.1(10) . . . . ?
N3B C10B C15B C14B 179.7(6) . . . . ?
C13B C14B C15B C10B 0.1(11) . . . . ?
C9B S1B C16B C17B 84.3(5) . . . . ?
N5B N4B C17B C18B -2.5(7) . . . . ?
Cu1 N4B C17B C18B 170.4(5) . . . . ?
N5B N4B C17B C16B 174.7(6) . . . . ?
Cu1 N4B C17B C16B -12.4(9) . . . . ?
S1B C16B C17B C18B 91.6(8) . . . . ?
S1B C16B C17B N4B -84.8(7) . . . . ?
N5B N6B C18B C17B -1.8(8) . . . . ?
C19B N6B C18B C17B 176.9(7) . . . . ?
N4B C17B C18B N6B 2.5(8) . . . . ?
C16B C17B C18B N6B -174.4(6) . . . . ?
C18B N6B C19B C20B -62.9(11) . . . . ?
N5B N6B C19B C20B 115.6(8) . . . . ?
N6B C19B C20B C24B 50.4(12) . . . . ?
N6B C19B C20B C21B -131.6(9) . . . . ?
N6B C19B C20B Fe1B -41.1(12) . . . . ?
C24B C20B C21B C22B 2.1(10) . . . . ?
C19B C20B C21B C22B -176.2(8) . . . . ?
Fe1B C20B C21B C22B 60.8(7) . . . . ?
C24B C20B C21B Fe1B -58.7(6) . . . . ?
C19B C20B C21B Fe1B 123.0(9) . . . . ?
C20B C21B C22B C23B -1.2(11) . . . . ?
Fe1B C21B C22B C23B 58.6(7) . . . . ?
C20B C21B C22B Fe1B -59.8(6) . . . . ?
C21B C22B C23B C24B -0.2(12) . . . . ?
Fe1B C22B C23B C24B 57.6(7) . . . . ?
C21B C22B C23B Fe1B -57.8(7) . . . . ?
C21B C20B C24B C23B -2.2(10) . . . . ?
C19B C20B C24B C23B 176.2(8) . . . . ?
Fe1B C20B C24B C23B -60.5(7) . . . . ?
C21B C20B C24B Fe1B 58.2(6) . . . . ?
C19B C20B C24B Fe1B -123.4(8) . . . . ?
C22B C23B C24B C20B 1.6(11) . . . . ?
Fe1B C23B C24B C20B 60.5(6) . . . . ?
C22B C23B C24B Fe1B -58.9(7) . . . . ?
C29 C25 C26 C27 -4.7(17) . . . . ?
Fe1B C25 C26 C27 55.9(9) . . . . ?
C29 C25 C26 Fe1B -60.6(11) . . . . ?
C25 C26 C27 C28 6.5(14) . . . . ?
Fe1B C26 C27 C28 65.0(7) . . . . ?
C25 C26 C27 Fe1B -58.5(10) . . . . ?
C26 C27 C28 C29 -6.3(13) . . . . ?
Fe1B C27 C28 C29 58.0(10) . . . . ?
C26 C27 C28 Fe1B -64.3(7) . . . . ?
C26 C25 C29 C28 0.2(17) . . . . ?
Fe1B C25 C29 C28 -60.3(10) . . . . ?
C26 C25 C29 Fe1B 60.5(11) . . . . ?
C27 C28 C29 C25 4.5(16) . . . . ?
Fe1B C28 C29 C25 60.6(10) . . . . ?
C27 C28 C29 Fe1B -56.1(9) . . . . ?
N6A C19A C20 C21 -89.6(9) . . . . ?
N6A C19A C20 C24 95.9(9) . . . . ?
N6A C19A C20 Fe1A -176.6(5) . . . . ?
C24 C20 C21 C22 -1.7(10) . . . . ?
C19A C20 C21 C22 -177.1(7) . . . . ?
Fe1A C20 C21 C22 -59.9(6) . . . . ?
C24 C20 C21 Fe1A 58.2(6) . . . . ?
C19A C20 C21 Fe1A -117.2(7) . . . . ?
C20 C21 C22 C23 1.9(11) . . . . ?
Fe1A C21 C22 C23 -57.7(8) . . . . ?
C20 C21 C22 Fe1A 59.7(6) . . . . ?
C21 C22 C23 C24 -1.4(13) . . . . ?
Fe1A C22 C23 C24 -59.7(8) . . . . ?
C21 C22 C23 Fe1A 58.3(7) . . . . ?
C22 C23 C24 C20 0.3(12) . . . . ?
Fe1A C23 C24 C20 -60.4(6) . . . . ?
C22 C23 C24 Fe1A 60.7(8) . . . . ?
C21 C20 C24 C23 0.9(10) . . . . ?
C19A C20 C24 C23 176.1(8) . . . . ?
Fe1A C20 C24 C23 59.6(6) . . . . ?
C21 C20 C24 Fe1A -58.7(6) . . . . ?
C19A C20 C24 Fe1A 116.5(8) . . . . ?
